data_1559995
loop_
_publ_author_name
'Maisuls, Iv\'an'
'Wang, Cui'
'Gutierrez Suburu, Matias E.'
'Wilde, Sebastian'
'Daniliuc, Constantin-Gabriel'
'Br\"unink, Dana'
'Doltsinis, Nikos L.'
'Ostendorp, Stefan'
'Wilde, Gerhard'
'K\"osters, Jutta'
'Resch-Genger, Ute'
'Strassert, Cristian A.'

_publ_section_title
;
 Ligand-controlled and nanoconfinement-boosted luminescence employing
 Pt(ii) and Pd(ii) complexes: from color-tunable aggregation-enhanced dual
 emitters towards self-referenced oxygen reporters
;
_journal_issue 9
_journal_name_full 'Chemical Science'
_journal_page_first 3270
_journal_page_last 3281
_journal_paper_doi 10.1039/D0SC06126C
_journal_volume 12
_journal_year 2021
_chemical_formula_sum 'C29 H17 F4 N3 O Pt'
_chemical_formula_weight 694.55
_space_group_IT_number 13
_space_group_name_Hall '-P 2yc'
_space_group_name_H-M_alt 'P 1 2/c 1'
_symmetry_cell_setting monoclinic
_symmetry_space_group_name_H-M 'P 1 2/c 1'
_atom_sites_solution_hydrogens geom
_atom_sites_solution_primary direct
_atom_sites_solution_secondary difmap
_audit_creation_method SHELXL-97
_audit_update_record
;
2020-08-19 deposited with the CCDC.	2021-01-06 downloaded from the CCDC.
;
_cell_angle_alpha 90.00
_cell_angle_beta 117.704(1)
_cell_angle_gamma 90.00
_cell_formula_units_Z 8
_cell_length_a 22.8339(3)
_cell_length_b 9.8626(2)
_cell_length_c 22.7576(3)
_cell_measurement_reflns_used 9957
_cell_measurement_temperature 173(2)
_cell_measurement_theta_max 28.28
_cell_measurement_theta_min 4.08
_cell_volume 4537.52(13)
_computing_cell_refinement 'Collect (Nonius B.V., 1998)'
_computing_data_collection 'Collect (Nonius B.V., 1998)'
_computing_data_reduction 'Denzo-SMN (Otwinowski & Minor, 1997)'
_computing_molecular_graphics 'XP-SHELXL-2013 (Sheldrick, 2013)'
_computing_publication_material 'SHELXL-2013 (Sheldrick, 2013)'
_computing_structure_refinement 'SHELXL-2013 (Sheldrick, 2013)'
_computing_structure_solution 'SHELXL-2013 (Sheldrick, 2013)'
_diffrn_ambient_temperature 173(2)
_diffrn_measured_fraction_theta_full 0.984
_diffrn_measured_fraction_theta_max 0.984
_diffrn_measurement_device_type 'Nonius KappaCCD APEXII'
_diffrn_measurement_method '\w and \f scans'
_diffrn_radiation_monochromator 'Montel mirror'
_diffrn_radiation_source 'rotating anode Nonius FR591'
_diffrn_radiation_type MoK\a
_diffrn_radiation_wavelength 0.71073
_diffrn_reflns_av_R_equivalents 0.063
_diffrn_reflns_av_sigmaI/netI 0.0557
_diffrn_reflns_limit_h_max 27
_diffrn_reflns_limit_h_min -27
_diffrn_reflns_limit_k_max 11
_diffrn_reflns_limit_k_min -11
_diffrn_reflns_limit_l_max 27
_diffrn_reflns_limit_l_min -26
_diffrn_reflns_number 29814
_diffrn_reflns_theta_full 25.00
_diffrn_reflns_theta_max 25.00
_diffrn_reflns_theta_min 4.13
_exptl_absorpt_coefficient_mu 6.249
_exptl_absorpt_correction_T_max 0.8347
_exptl_absorpt_correction_T_min 0.6688
_exptl_absorpt_correction_type multi-scan
_exptl_absorpt_process_details 'Denzo (Otwinowski, Borek, Majewski & Minor, 2003)'
_exptl_crystal_colour yellow
_exptl_crystal_density_diffrn 2.033
_exptl_crystal_density_method 'not measured'
_exptl_crystal_description prism
_exptl_crystal_F_000 2672
_exptl_crystal_size_max 0.07
_exptl_crystal_size_mid 0.05
_exptl_crystal_size_min 0.03
_refine_diff_density_max 0.838
_refine_diff_density_min -0.753
_refine_diff_density_rms 0.169
_refine_ls_extinction_method none
_refine_ls_goodness_of_fit_ref 1.069
_refine_ls_hydrogen_treatment constr
_refine_ls_matrix_type full
_refine_ls_number_parameters 687
_refine_ls_number_reflns 7879
_refine_ls_number_restraints 0
_refine_ls_restrained_S_all 1.069
_refine_ls_R_factor_all 0.0632
_refine_ls_R_factor_gt 0.0434
_refine_ls_shift/su_max 0.001
_refine_ls_shift/su_mean 0.000
_refine_ls_structure_factor_coef Fsqd
_refine_ls_weighting_details 'calc w=1/[\s^2^(Fo^2^)+(0.0000P)^2^+57.8953P] where P=(Fo^2^+2Fc^2^)/3'
_refine_ls_weighting_scheme calc
_refine_ls_wR_factor_gt 0.0827
_refine_ls_wR_factor_ref 0.0936
_reflns_number_gt 6114
_reflns_number_total 7879
_reflns_threshold_expression >2sigma(I)
_cod_data_source_file d0sc06126c2.cif
_cod_data_source_block dan9174
_cod_depositor_comments 'Adding full bibliography for 1559992--1559996.cif.'
_cod_original_cell_volume 4537.52(12)
_cod_original_sg_symbol_H-M P2/c
_cod_database_code 1559995

loop_
_symmetry_equiv_pos_as_xyz
'x, y, z'
'-x, y, -z+1/2'
'-x, -y, -z'
'x, -y, z-1/2'

loop_
_atom_site_label
_atom_site_type_symbol
_atom_site_fract_x
_atom_site_fract_y
_atom_site_fract_z
_atom_site_U_iso_or_equiv
_atom_site_adp_type
_atom_site_occupancy
_atom_site_symmetry_multiplicity
_atom_site_calc_flag
_atom_site_refinement_flags
_atom_site_disorder_assembly
_atom_site_disorder_group
Pt1 Pt 0.282961(15) 0.40610(3) 0.235178(16) 0.02039(9) Uani 1 1 d . . .
F1 F 0.4642(3) 0.2087(6) 0.1673(3) 0.0407(14) Uani 1 1 d . . .
F2 F 0.4916(3) 0.1521(6) 0.4358(3) 0.0452(15) Uani 1 1 d . . .
F3 F 0.2479(3) 0.2613(7) 0.0005(3) 0.0503(17) Uani 1 1 d . . .
F4 F 0.3890(3) 0.5025(8) 0.4893(3) 0.063(2) Uani 1 1 d . . .
C1 C 0.3186(4) 0.3235(8) 0.1787(4) 0.0222(19) Uani 1 1 d . . .
C2 C 0.3838(4) 0.2854(9) 0.1959(5) 0.028(2) Uani 1 1 d . . .
H2 H 0.4168 0.2870 0.2411 0.034 Uiso 1 1 calc R . .
C3 C 0.3998(5) 0.2459(9) 0.1474(5) 0.030(2) Uani 1 1 d . . .
C4 C 0.3549(5) 0.2334(10) 0.0823(5) 0.034(2) Uani 1 1 d . . .
H4 H 0.3670 0.1999 0.0503 0.041 Uiso 1 1 calc R . .
C5 C 0.2913(5) 0.2716(11) 0.0652(5) 0.035(2) Uani 1 1 d . . .
C6 C 0.2722(5) 0.3234(9) 0.1103(5) 0.029(2) Uani 1 1 d . . .
C7 C 0.2081(4) 0.3883(10) 0.0921(4) 0.028(2) Uani 1 1 d . . .
N8 N 0.2046(3) 0.4492(7) 0.1445(3) 0.0201(15) Uani 1 1 d . . .
C9 C 0.1555(4) 0.3964(10) 0.0293(4) 0.030(2) Uani 1 1 d . . .
H9 H 0.1572 0.3526 -0.0071 0.036 Uiso 1 1 calc R . .
C10 C 0.0999(5) 0.4694(10) 0.0199(5) 0.034(2) Uani 1 1 d . . .
H10 H 0.0631 0.4751 -0.0232 0.041 Uiso 1 1 calc R . .
C11 C 0.0975(5) 0.5334(9) 0.0721(5) 0.031(2) Uani 1 1 d . . .
H11 H 0.0598 0.5856 0.0653 0.037 Uiso 1 1 calc R . .
C12 C 0.1514(4) 0.5210(8) 0.1359(4) 0.0223(19) Uani 1 1 d . . .
N13 N 0.1477(3) 0.5863(8) 0.1888(3) 0.0270(16) Uani 1 1 d . . .
C14 C 0.1948(4) 0.6045(9) 0.2564(4) 0.0244(19) Uani 1 1 d . . .
N15 N 0.2481(4) 0.5261(7) 0.2853(4) 0.0239(16) Uani 1 1 d . . .
C16 C 0.1821(5) 0.7047(10) 0.2936(5) 0.038(2) Uani 1 1 d . . .
H16 H 0.1441 0.7611 0.2734 0.045 Uiso 1 1 calc R . .
C17 C 0.2250(5) 0.7179(11) 0.3581(5) 0.041(3) Uani 1 1 d . . .
H17 H 0.2169 0.7849 0.3834 0.049 Uiso 1 1 calc R . .
C18 C 0.2810(5) 0.6373(10) 0.3893(5) 0.034(2) Uani 1 1 d . . .
H18 H 0.3104 0.6476 0.4353 0.040 Uiso 1 1 calc R . .
C19 C 0.2926(4) 0.5416(9) 0.3517(4) 0.027(2) Uani 1 1 d . . .
C20 C 0.3477(4) 0.4462(9) 0.3757(4) 0.0227(19) Uani 1 1 d . . .
C21 C 0.3527(4) 0.3626(9) 0.3263(4) 0.0216(18) Uani 1 1 d . . .
C22 C 0.4018(4) 0.2628(10) 0.3491(5) 0.029(2) Uani 1 1 d . . .
H22 H 0.4054 0.2028 0.3182 0.035 Uiso 1 1 calc R . .
C23 C 0.4451(4) 0.2505(10) 0.4157(5) 0.033(2) Uani 1 1 d . . .
C24 C 0.4422(5) 0.3307(11) 0.4636(5) 0.040(3) Uani 1 1 d . . .
H24 H 0.4726 0.3212 0.5093 0.048 Uiso 1 1 calc R . .
C25 C 0.3920(5) 0.4266(12) 0.4411(4) 0.038(2) Uani 1 1 d . . .
C31 C 0.0843(4) 0.6518(8) 0.1720(4) 0.0220(18) Uani 1 1 d . . .
C32 C 0.0737(4) 0.7870(9) 0.1554(4) 0.026(2) Uani 1 1 d . . .
H32 H 0.1064 0.8376 0.1502 0.032 Uiso 1 1 calc R . .
C33 C 0.0160(4) 0.8499(10) 0.1463(4) 0.030(2) Uani 1 1 d . . .
H33 H 0.0101 0.9443 0.1371 0.036 Uiso 1 1 calc R . .
C34 C -0.0333(4) 0.7746(9) 0.1506(5) 0.028(2) Uani 1 1 d . . .
C35 C -0.0232(4) 0.6376(9) 0.1654(5) 0.030(2) Uani 1 1 d . . .
H35 H -0.0571 0.5858 0.1677 0.036 Uiso 1 1 calc R . .
C36 C 0.0350(4) 0.5752(9) 0.1769(4) 0.028(2) Uani 1 1 d . . .
H36 H 0.0418 0.4817 0.1880 0.033 Uiso 1 1 calc R . .
O1 O -0.0910(3) 0.8281(7) 0.1434(4) 0.0429(18) Uani 1 1 d . . .
C37 C -0.0943(5) 0.9710(10) 0.1525(6) 0.041(3) Uani 1 1 d . . .
H37A H -0.0565 0.9987 0.1943 0.062 Uiso 1 1 calc R . .
H37B H -0.1355 0.9925 0.1538 0.062 Uiso 1 1 calc R . .
H37C H -0.0930 1.0197 0.1156 0.062 Uiso 1 1 calc R . .
Pt1A Pt 0.203751(15) 0.10132(3) 0.242984(16) 0.02147(9) Uani 1 1 d . . .
F1A F 0.1755(3) 0.4356(6) 0.4175(3) 0.0469(15) Uani 1 1 d . . .
F2A F -0.0454(2) 0.2860(6) 0.1630(3) 0.0373(13) Uani 1 1 d . . .
F3A F 0.3442(3) 0.1134(7) 0.5021(3) 0.0563(18) Uani 1 1 d . . .
F4A F 0.0132(3) 0.1588(7) 0.0002(3) 0.0460(16) Uani 1 1 d . . .
C1A C 0.2188(4) 0.1802(10) 0.3297(4) 0.027(2) Uani 1 1 d . . .
C2A C 0.1875(4) 0.2862(9) 0.3432(5) 0.028(2) Uani 1 1 d . . .
H2A H 0.1512 0.3295 0.3075 0.034 Uiso 1 1 calc R . .
C3A C 0.2072(5) 0.3302(10) 0.4060(5) 0.035(2) Uani 1 1 d . . .
C4A C 0.2589(5) 0.2723(11) 0.4602(5) 0.041(3) Uani 1 1 d . . .
H4A H 0.2713 0.3032 0.5039 0.049 Uiso 1 1 calc R . .
C5A C 0.2920(5) 0.1685(11) 0.4486(5) 0.037(2) Uani 1 1 d . . .
C6A C 0.2750(4) 0.1232(9) 0.3849(4) 0.027(2) Uani 1 1 d . . .
C7A C 0.3138(4) 0.0218(9) 0.3684(5) 0.028(2) Uani 1 1 d . . .
N8A N 0.2912(3) 0.0066(7) 0.3015(4) 0.0260(16) Uani 1 1 d . . .
C9A C 0.3687(5) -0.0480(12) 0.4135(5) 0.045(3) Uani 1 1 d . . .
H9A H 0.3845 -0.0373 0.4599 0.054 Uiso 1 1 calc R . .
C10A C 0.3997(5) -0.1337(13) 0.3891(5) 0.051(3) Uani 1 1 d . . .
H10A H 0.4376 -0.1830 0.4193 0.061 Uiso 1 1 calc R . .
C11A C 0.3774(5) -0.1493(11) 0.3232(5) 0.039(3) Uani 1 1 d . . .
H11A H 0.3990 -0.2106 0.3074 0.047 Uiso 1 1 calc R . .
C12A C 0.3229(4) -0.0757(9) 0.2783(4) 0.027(2) Uani 1 1 d . . .
N13A N 0.3035(3) -0.0885(8) 0.2095(4) 0.0289(17) Uani 1 1 d . . .
C14A C 0.2476(4) -0.0410(9) 0.1531(5) 0.027(2) Uani 1 1 d . . .
N15A N 0.1992(3) 0.0296(7) 0.1569(3) 0.0239(16) Uani 1 1 d . . .
C16A C 0.2435(5) -0.0637(11) 0.0905(5) 0.041(3) Uani 1 1 d . . .
H16A H 0.2786 -0.1097 0.0874 0.049 Uiso 1 1 calc R . .
C17A C 0.1909(5) -0.0217(13) 0.0348(5) 0.048(3) Uani 1 1 d . . .
H17A H 0.1886 -0.0402 -0.0072 0.058 Uiso 1 1 calc R . .
C18A C 0.1398(5) 0.0486(11) 0.0380(5) 0.038(2) Uani 1 1 d . . .
H18A H 0.1027 0.0792 -0.0012 0.046 Uiso 1 1 calc R . .
C19A C 0.1442(4) 0.0729(10) 0.0996(4) 0.029(2) Uani 1 1 d . . .
C20A C 0.0949(4) 0.1413(8) 0.1134(4) 0.0219(19) Uani 1 1 d . . .
C21A C 0.1122(4) 0.1646(9) 0.1817(4) 0.0245(19) Uani 1 1 d . . .
C22A C 0.0625(4) 0.2104(8) 0.1964(4) 0.0242(19) Uani 1 1 d . . .
H22A H 0.0717 0.2219 0.2413 0.029 Uiso 1 1 calc R . .
C23A C 0.0013(4) 0.2386(9) 0.1467(5) 0.029(2) Uani 1 1 d . . .
C24A C -0.0166(4) 0.2253(10) 0.0807(4) 0.031(2) Uani 1 1 d . . .
H24A H -0.0593 0.2500 0.0470 0.037 Uiso 1 1 calc R . .
C25A C 0.0312(4) 0.1737(9) 0.0663(4) 0.028(2) Uani 1 1 d . . .
C31A C 0.3514(4) -0.1568(9) 0.1947(5) 0.027(2) Uani 1 1 d . . .
C32A C 0.3486(5) -0.2943(9) 0.1825(5) 0.037(2) Uani 1 1 d . . .
H32A H 0.3160 -0.3487 0.1859 0.045 Uiso 1 1 calc R . .
C33A C 0.3933(5) -0.3521(10) 0.1655(5) 0.037(2) Uani 1 1 d . . .
H33A H 0.3921 -0.4470 0.1580 0.045 Uiso 1 1 calc R . .
C34A C 0.4401(5) -0.2722(9) 0.1593(5) 0.031(2) Uani 1 1 d . . .
C35A C 0.4427(5) -0.1353(10) 0.1709(5) 0.031(2) Uani 1 1 d . . .
H35A H 0.4746 -0.0806 0.1663 0.037 Uiso 1 1 calc R . .
C36A C 0.3982(4) -0.0774(9) 0.1894(5) 0.031(2) Uani 1 1 d . . .
H36A H 0.4002 0.0170 0.1984 0.037 Uiso 1 1 calc R . .
O1A O 0.4866(3) -0.3218(6) 0.1426(3) 0.0351(16) Uani 1 1 d . . .
C37A C 0.4969(4) -0.4655(9) 0.1456(5) 0.031(2) Uani 1 1 d . . .
H37D H 0.5091 -0.4981 0.1905 0.046 Uiso 1 1 calc R . .
H37E H 0.5326 -0.4864 0.1345 0.046 Uiso 1 1 calc R . .
H37F H 0.4562 -0.5105 0.1138 0.046 Uiso 1 1 calc R . .

loop_
_atom_site_aniso_label
_atom_site_aniso_U_11
_atom_site_aniso_U_22
_atom_site_aniso_U_33
_atom_site_aniso_U_23
_atom_site_aniso_U_13
_atom_site_aniso_U_12
Pt1 0.02082(17) 0.01923(17) 0.02213(18) 0.00149(14) 0.01082(15) 0.00084(14)
F1 0.039(3) 0.035(3) 0.062(4) 0.001(3) 0.036(3) 0.009(3)
F2 0.034(3) 0.052(4) 0.045(4) 0.018(3) 0.014(3) 0.023(3)
F3 0.049(4) 0.079(5) 0.025(3) -0.002(3) 0.019(3) 0.013(3)
F4 0.062(4) 0.089(5) 0.025(3) -0.005(3) 0.009(3) 0.035(4)
C1 0.028(5) 0.011(4) 0.027(5) 0.004(4) 0.012(4) 0.003(4)
C2 0.032(5) 0.021(5) 0.032(5) 0.000(4) 0.015(4) -0.001(4)
C3 0.036(5) 0.017(4) 0.052(7) -0.001(4) 0.033(5) 0.001(4)
C4 0.053(6) 0.029(5) 0.035(6) -0.001(4) 0.032(5) -0.001(5)
C5 0.032(5) 0.047(6) 0.022(5) 0.002(5) 0.009(4) 0.003(5)
C6 0.045(6) 0.017(4) 0.035(6) 0.004(4) 0.028(5) -0.001(4)
C7 0.028(5) 0.036(5) 0.021(5) 0.006(4) 0.011(4) 0.004(4)
N8 0.022(4) 0.018(4) 0.022(4) 0.003(3) 0.012(3) 0.004(3)
C9 0.035(5) 0.034(5) 0.021(5) -0.001(4) 0.012(4) 0.003(5)
C10 0.032(5) 0.038(6) 0.023(5) 0.005(4) 0.005(4) 0.010(5)
C11 0.032(5) 0.020(5) 0.037(6) 0.001(4) 0.013(5) 0.009(4)
C12 0.026(5) 0.019(4) 0.020(5) 0.004(4) 0.009(4) -0.006(4)
N13 0.026(4) 0.024(4) 0.026(4) -0.007(3) 0.009(3) 0.003(3)
C14 0.021(4) 0.028(5) 0.025(5) -0.002(4) 0.012(4) 0.001(4)
N15 0.033(4) 0.015(4) 0.035(4) -0.001(3) 0.025(4) -0.004(3)
C16 0.047(6) 0.039(6) 0.026(5) 0.009(5) 0.017(5) 0.031(5)
C17 0.039(6) 0.051(7) 0.034(6) -0.005(5) 0.019(5) 0.008(5)
C18 0.036(5) 0.035(6) 0.026(5) -0.001(4) 0.011(5) 0.007(5)
C19 0.020(4) 0.030(5) 0.029(5) 0.001(4) 0.010(4) -0.005(4)
C20 0.021(4) 0.024(5) 0.018(5) -0.001(4) 0.004(4) -0.003(4)
C21 0.017(4) 0.028(5) 0.018(4) -0.001(4) 0.007(4) -0.005(4)
C22 0.022(5) 0.035(5) 0.034(5) 0.012(4) 0.015(4) 0.003(4)
C23 0.019(5) 0.041(6) 0.035(6) 0.018(5) 0.010(4) 0.009(4)
C24 0.025(5) 0.054(7) 0.029(6) 0.008(5) 0.001(5) 0.009(5)
C25 0.028(5) 0.058(7) 0.019(5) 0.003(5) 0.004(4) 0.011(5)
C31 0.013(4) 0.019(4) 0.025(5) 0.006(4) 0.002(4) 0.004(4)
C32 0.022(5) 0.026(5) 0.029(5) -0.002(4) 0.010(4) 0.001(4)
C33 0.036(5) 0.028(5) 0.031(5) 0.004(4) 0.019(5) 0.005(4)
C34 0.023(5) 0.018(4) 0.036(5) -0.007(4) 0.009(4) -0.003(4)
C35 0.023(5) 0.029(5) 0.035(6) 0.005(4) 0.012(4) -0.007(4)
C36 0.027(5) 0.025(5) 0.029(5) 0.002(4) 0.011(4) 0.001(4)
O1 0.026(4) 0.034(4) 0.075(5) 0.000(4) 0.029(4) 0.003(3)
C37 0.033(6) 0.038(6) 0.059(7) -0.004(5) 0.027(6) 0.008(5)
Pt1A 0.02002(17) 0.02084(18) 0.02473(19) 0.00176(15) 0.01141(15) 0.00137(15)
F1A 0.053(4) 0.044(4) 0.054(4) -0.018(3) 0.033(3) -0.004(3)
F2A 0.024(3) 0.042(3) 0.051(4) 0.000(3) 0.022(3) 0.007(3)
F3A 0.062(4) 0.074(5) 0.023(3) 0.003(3) 0.012(3) 0.014(4)
F4A 0.031(3) 0.078(5) 0.025(3) 0.006(3) 0.009(3) 0.012(3)
C1A 0.022(4) 0.041(6) 0.023(5) 0.004(4) 0.014(4) -0.005(4)
C2A 0.032(5) 0.026(5) 0.037(6) -0.004(4) 0.024(5) -0.002(4)
C3A 0.035(5) 0.036(6) 0.037(6) -0.005(5) 0.019(5) -0.004(5)
C4A 0.056(7) 0.041(6) 0.038(6) -0.010(5) 0.033(6) -0.011(5)
C5A 0.040(6) 0.041(6) 0.035(6) 0.010(5) 0.021(5) -0.004(5)
C6A 0.032(5) 0.027(5) 0.022(5) 0.006(4) 0.012(4) 0.000(4)
C7A 0.034(5) 0.017(4) 0.035(6) 0.013(4) 0.017(5) -0.003(4)
N8A 0.026(4) 0.020(4) 0.032(4) 0.003(3) 0.014(4) -0.003(3)
C9A 0.042(6) 0.056(7) 0.037(6) 0.011(5) 0.018(5) 0.005(6)
C10A 0.043(6) 0.071(8) 0.033(6) 0.016(6) 0.013(5) 0.020(6)
C11A 0.030(5) 0.049(6) 0.035(6) 0.013(5) 0.014(5) 0.023(5)
C12A 0.024(5) 0.025(5) 0.031(5) 0.007(4) 0.013(4) -0.001(4)
N13A 0.025(4) 0.030(4) 0.032(4) 0.004(4) 0.013(4) 0.012(4)
C14A 0.028(5) 0.019(4) 0.036(5) -0.003(4) 0.018(4) 0.005(4)
N15A 0.019(4) 0.026(4) 0.030(4) 0.006(3) 0.014(3) 0.002(3)
C16A 0.041(6) 0.058(7) 0.025(5) 0.000(5) 0.016(5) 0.014(5)
C17A 0.041(6) 0.077(9) 0.028(6) -0.006(6) 0.018(5) 0.010(6)
C18A 0.033(5) 0.052(7) 0.027(5) -0.002(5) 0.013(5) 0.005(5)
C19A 0.025(5) 0.033(5) 0.023(5) 0.004(4) 0.007(4) -0.006(4)
C20A 0.020(4) 0.018(4) 0.030(5) 0.004(4) 0.014(4) -0.002(4)
C21A 0.022(5) 0.019(4) 0.031(5) 0.000(4) 0.010(4) -0.009(4)
C22A 0.024(5) 0.019(4) 0.027(5) -0.004(4) 0.009(4) -0.003(4)
C23A 0.021(5) 0.024(5) 0.043(6) 0.001(4) 0.017(5) 0.000(4)
C24A 0.019(4) 0.034(5) 0.026(5) 0.002(4) 0.000(4) -0.001(4)
C25A 0.030(5) 0.028(5) 0.025(5) 0.002(4) 0.011(4) 0.004(4)
C31A 0.018(4) 0.028(5) 0.039(6) 0.006(4) 0.016(4) 0.006(4)
C32A 0.045(6) 0.019(5) 0.066(7) -0.005(5) 0.041(6) -0.004(5)
C33A 0.030(5) 0.028(5) 0.057(7) 0.000(5) 0.023(5) -0.003(4)
C34A 0.029(5) 0.024(5) 0.038(6) 0.001(4) 0.014(5) 0.000(4)
C35A 0.030(5) 0.034(5) 0.036(6) 0.000(4) 0.021(5) -0.002(4)
C36A 0.032(5) 0.019(5) 0.043(6) 0.006(4) 0.019(5) 0.005(4)
O1A 0.029(4) 0.027(4) 0.056(5) -0.007(3) 0.026(4) -0.002(3)
C37A 0.028(5) 0.024(5) 0.038(6) 0.001(4) 0.014(5) 0.013(4)

loop_
_atom_type_symbol
_atom_type_description
_atom_type_scat_dispersion_real
_atom_type_scat_dispersion_imag
_atom_type_scat_source
C C 0.0033 0.0016 'International Tables Vol C Tables 4.2.6.8 and 6.1.1.4'
H H 0.0000 0.0000 'International Tables Vol C Tables 4.2.6.8 and 6.1.1.4'
N N 0.0061 0.0033 'International Tables Vol C Tables 4.2.6.8 and 6.1.1.4'
O O 0.0106 0.0060 'International Tables Vol C Tables 4.2.6.8 and 6.1.1.4'
F F 0.0171 0.0103 'International Tables Vol C Tables 4.2.6.8 and 6.1.1.4'
Pt Pt -1.7033 8.3905 'International Tables Vol C Tables 4.2.6.8 and 6.1.1.4'

loop_
_geom_angle_atom_site_label_1
_geom_angle_atom_site_label_2
_geom_angle_atom_site_label_3
_geom_angle
_geom_angle_site_symmetry_1
_geom_angle_site_symmetry_3
_geom_angle_publ_flag
C1 Pt1 C21 102.5(3) . . ?
C1 Pt1 N15 168.8(3) . . ?
C21 Pt1 N15 82.8(3) . . ?
C1 Pt1 N8 82.1(3) . . ?
C21 Pt1 N8 174.6(3) . . ?
N15 Pt1 N8 93.3(3) . . ?
C2 C1 C6 117.4(7) . . ?
C2 C1 Pt1 129.0(7) . . ?
C6 C1 Pt1 112.9(6) . . ?
C3 C2 C1 119.8(9) . . ?
C3 C2 H2 120.1 . . ?
C1 C2 H2 120.1 . . ?
C4 C3 C2 123.8(9) . . ?
C4 C3 F1 119.0(8) . . ?
C2 C3 F1 117.1(9) . . ?
C3 C4 C5 116.6(8) . . ?
C3 C4 H4 121.7 . . ?
C5 C4 H4 121.7 . . ?
F3 C5 C4 115.8(8) . . ?
F3 C5 C6 121.0(8) . . ?
C4 C5 C6 123.2(9) . . ?
C5 C6 C1 118.8(8) . . ?
C5 C6 C7 124.5(9) . . ?
C1 C6 C7 116.5(7) . . ?
N8 C7 C9 120.1(8) . . ?
N8 C7 C6 113.6(7) . . ?
C9 C7 C6 126.3(8) . . ?
C12 N8 C7 121.5(7) . . ?
C12 N8 Pt1 124.3(5) . . ?
C7 N8 Pt1 114.0(5) . . ?
C7 C9 C10 119.0(8) . . ?
C7 C9 H9 120.5 . . ?
C10 C9 H9 120.5 . . ?
C11 C10 C9 120.6(9) . . ?
C11 C10 H10 119.7 . . ?
C9 C10 H10 119.7 . . ?
C10 C11 C12 119.1(8) . . ?
C10 C11 H11 120.5 . . ?
C12 C11 H11 120.5 . . ?
N8 C12 N13 122.0(7) . . ?
N8 C12 C11 119.7(8) . . ?
N13 C12 C11 118.2(8) . . ?
C12 N13 C14 132.2(7) . . ?
C12 N13 C31 115.2(7) . . ?
C14 N13 C31 112.6(6) . . ?
N15 C14 C16 120.3(8) . . ?
N15 C14 N13 121.3(7) . . ?
C16 C14 N13 118.3(8) . . ?
C14 N15 C19 121.0(7) . . ?
C14 N15 Pt1 124.4(6) . . ?
C19 N15 Pt1 113.3(6) . . ?
C17 C16 C14 118.2(9) . . ?
C17 C16 H16 120.9 . . ?
C14 C16 H16 120.9 . . ?
C16 C17 C18 122.5(9) . . ?
C16 C17 H17 118.8 . . ?
C18 C17 H17 118.8 . . ?
C19 C18 C17 118.1(9) . . ?
C19 C18 H18 120.9 . . ?
C17 C18 H18 120.9 . . ?
C18 C19 N15 119.8(8) . . ?
C18 C19 C20 126.2(9) . . ?
N15 C19 C20 113.9(7) . . ?
C25 C20 C21 118.7(8) . . ?
C25 C20 C19 124.7(8) . . ?
C21 C20 C19 116.5(7) . . ?
C22 C21 C20 117.1(8) . . ?
C22 C21 Pt1 130.8(7) . . ?
C20 C21 Pt1 112.0(6) . . ?
C23 C22 C21 120.7(9) . . ?
C23 C22 H22 119.7 . . ?
C21 C22 H22 119.7 . . ?
F2 C23 C24 117.7(8) . . ?
F2 C23 C22 119.0(9) . . ?
C24 C23 C22 123.3(9) . . ?
C23 C24 C25 115.8(9) . . ?
C23 C24 H24 122.1 . . ?
C25 C24 H24 122.1 . . ?
F4 C25 C20 120.9(9) . . ?
F4 C25 C24 114.8(8) . . ?
C20 C25 C24 124.3(9) . . ?
C32 C31 C36 119.9(8) . . ?
C32 C31 N13 121.7(7) . . ?
C36 C31 N13 118.3(7) . . ?
C31 C32 C33 120.6(8) . . ?
C31 C32 H32 119.7 . . ?
C33 C32 H32 119.7 . . ?
C32 C33 C34 119.8(9) . . ?
C32 C33 H33 120.1 . . ?
C34 C33 H33 120.1 . . ?
O1 C34 C35 116.8(8) . . ?
O1 C34 C33 123.9(8) . . ?
C35 C34 C33 119.3(8) . . ?
C36 C35 C34 121.3(8) . . ?
C36 C35 H35 119.3 . . ?
C34 C35 H35 119.3 . . ?
C35 C36 C31 119.0(8) . . ?
C35 C36 H36 120.5 . . ?
C31 C36 H36 120.5 . . ?
C34 O1 C37 118.6(7) . . ?
O1 C37 H37A 109.5 . . ?
O1 C37 H37B 109.5 . . ?
H37A C37 H37B 109.5 . . ?
O1 C37 H37C 109.5 . . ?
H37A C37 H37C 109.5 . . ?
H37B C37 H37C 109.5 . . ?
C1A Pt1A C21A 102.2(4) . . ?
C1A Pt1A N8A 82.3(3) . . ?
C21A Pt1A N8A 170.9(3) . . ?
C1A Pt1A N15A 173.2(3) . . ?
C21A Pt1A N15A 82.5(3) . . ?
N8A Pt1A N15A 93.8(3) . . ?
C2A C1A C6A 116.7(8) . . ?
C2A C1A Pt1A 130.3(7) . . ?
C6A C1A Pt1A 112.8(6) . . ?
C3A C2A C1A 121.7(9) . . ?
C3A C2A H2A 119.1 . . ?
C1A C2A H2A 119.1 . . ?
C2A C3A F1A 120.2(9) . . ?
C2A C3A C4A 122.6(9) . . ?
F1A C3A C4A 117.2(8) . . ?
C5A C4A C3A 117.4(9) . . ?
C5A C4A H4A 121.3 . . ?
C3A C4A H4A 121.3 . . ?
F3A C5A C4A 117.3(9) . . ?
F3A C5A C6A 120.6(9) . . ?
C4A C5A C6A 122.0(9) . . ?
C5A C6A C1A 119.5(8) . . ?
C5A C6A C7A 124.5(8) . . ?
C1A C6A C7A 115.9(8) . . ?
N8A C7A C9A 121.1(9) . . ?
N8A C7A C6A 113.0(8) . . ?
C9A C7A C6A 125.9(9) . . ?
C12A N8A C7A 120.5(8) . . ?
C12A N8A Pt1A 124.1(6) . . ?
C7A N8A Pt1A 115.1(6) . . ?
C10A C9A C7A 117.8(10) . . ?
C10A C9A H9A 121.1 . . ?
C7A C9A H9A 121.1 . . ?
C11A C10A C9A 121.3(10) . . ?
C11A C10A H10A 119.3 . . ?
C9A C10A H10A 119.3 . . ?
C10A C11A C12A 120.2(9) . . ?
C10A C11A H11A 119.9 . . ?
C12A C11A H11A 119.9 . . ?
N8A C12A C11A 119.1(8) . . ?
N8A C12A N13A 122.4(8) . . ?
C11A C12A N13A 118.5(8) . . ?
C14A N13A C12A 131.5(7) . . ?
C14A N13A C31A 113.9(7) . . ?
C12A N13A C31A 114.5(7) . . ?
N15A C14A C16A 118.7(8) . . ?
N15A C14A N13A 122.7(7) . . ?
C16A C14A N13A 118.6(8) . . ?
C14A N15A C19A 120.7(7) . . ?
C14A N15A Pt1A 124.4(6) . . ?
C19A N15A Pt1A 114.4(5) . . ?
C17A C16A C14A 121.1(9) . . ?
C17A C16A H16A 119.4 . . ?
C14A C16A H16A 119.4 . . ?
C16A C17A C18A 120.5(9) . . ?
C16A C17A H17A 119.7 . . ?
C18A C17A H17A 119.7 . . ?
C19A C18A C17A 118.4(9) . . ?
C19A C18A H18A 120.8 . . ?
C17A C18A H18A 120.8 . . ?
C18A C19A N15A 120.3(8) . . ?
C18A C19A C20A 126.7(8) . . ?
N15A C19A C20A 112.9(7) . . ?
C25A C20A C21A 117.6(7) . . ?
C25A C20A C19A 125.1(8) . . ?
C21A C20A C19A 117.1(8) . . ?
C22A C21A C20A 117.8(8) . . ?
C22A C21A Pt1A 129.5(7) . . ?
C20A C21A Pt1A 112.2(6) . . ?
C23A C22A C21A 120.2(8) . . ?
C23A C22A H22A 119.9 . . ?
C21A C22A H22A 119.9 . . ?
C22A C23A F2A 118.5(8) . . ?
C22A C23A C24A 124.2(8) . . ?
F2A C23A C24A 117.3(8) . . ?
C23A C24A C25A 115.6(8) . . ?
C23A C24A H24A 122.2 . . ?
C25A C24A H24A 122.2 . . ?
F4A C25A C24A 115.7(8) . . ?
F4A C25A C20A 119.8(7) . . ?
C24A C25A C20A 124.4(8) . . ?
C36A C31A C32A 120.5(8) . . ?
C36A C31A N13A 117.2(8) . . ?
C32A C31A N13A 122.3(8) . . ?
C33A C32A C31A 119.7(9) . . ?
C33A C32A H32A 120.2 . . ?
C31A C32A H32A 120.2 . . ?
C32A C33A C34A 120.1(9) . . ?
C32A C33A H33A 119.9 . . ?
C34A C33A H33A 119.9 . . ?
C35A C34A O1A 115.8(8) . . ?
C35A C34A C33A 120.3(9) . . ?
O1A C34A C33A 123.9(8) . . ?
C34A C35A C36A 119.4(8) . . ?
C34A C35A H35A 120.3 . . ?
C36A C35A H35A 120.3 . . ?
C31A C36A C35A 120.0(9) . . ?
C31A C36A H36A 120.0 . . ?
C35A C36A H36A 120.0 . . ?
C34A O1A C37A 118.1(7) . . ?
O1A C37A H37D 109.5 . . ?
O1A C37A H37E 109.5 . . ?
H37D C37A H37E 109.5 . . ?
O1A C37A H37F 109.5 . . ?
H37D C37A H37F 109.5 . . ?
H37E C37A H37F 109.5 . . ?

loop_
_geom_bond_atom_site_label_1
_geom_bond_atom_site_label_2
_geom_bond_distance
_geom_bond_site_symmetry_2
_geom_bond_publ_flag
Pt1 C1 1.986(8) . ?
Pt1 C21 1.988(8) . ?
Pt1 N15 2.044(6) . ?
Pt1 N8 2.052(7) . ?
F1 C3 1.373(10) . ?
F2 C23 1.351(10) . ?
F3 C5 1.342(10) . ?
F4 C25 1.355(11) . ?
C1 C2 1.405(12) . ?
C1 C6 1.419(12) . ?
C2 C3 1.370(11) . ?
C2 H2 0.9500 . ?
C3 C4 1.360(13) . ?
C4 C5 1.370(13) . ?
C4 H4 0.9500 . ?
C5 C6 1.387(12) . ?
C6 C7 1.468(12) . ?
C7 N8 1.370(10) . ?
C7 C9 1.378(12) . ?
N8 C12 1.338(10) . ?
C9 C10 1.386(12) . ?
C9 H9 0.9500 . ?
C10 C11 1.370(12) . ?
C10 H10 0.9500 . ?
C11 C12 1.406(12) . ?
C11 H11 0.9500 . ?
C12 N13 1.401(10) . ?
N13 C14 1.420(11) . ?
N13 C31 1.465(10) . ?
C14 N15 1.330(11) . ?
C14 C16 1.417(12) . ?
N15 C19 1.383(11) . ?
C16 C17 1.339(13) . ?
C16 H16 0.9500 . ?
C17 C18 1.387(13) . ?
C17 H17 0.9500 . ?
C18 C19 1.380(12) . ?
C18 H18 0.9500 . ?
C19 C20 1.458(12) . ?
C20 C25 1.369(12) . ?
C20 C21 1.440(11) . ?
C21 C22 1.397(12) . ?
C22 C23 1.378(12) . ?
C22 H22 0.9500 . ?
C23 C24 1.373(14) . ?
C24 C25 1.388(13) . ?
C24 H24 0.9500 . ?
C31 C32 1.375(12) . ?
C31 C36 1.402(11) . ?
C32 C33 1.382(12) . ?
C32 H32 0.9500 . ?
C33 C34 1.389(12) . ?
C33 H33 0.9500 . ?
C34 O1 1.356(10) . ?
C34 C35 1.386(12) . ?
C35 C36 1.375(12) . ?
C35 H35 0.9500 . ?
C36 H36 0.9500 . ?
O1 C37 1.432(11) . ?
C37 H37A 0.9800 . ?
C37 H37B 0.9800 . ?
C37 H37C 0.9800 . ?
Pt1A C1A 1.996(8) . ?
Pt1A C21A 1.999(9) . ?
Pt1A N8A 2.040(7) . ?
Pt1A N15A 2.040(7) . ?
F1A C3A 1.359(11) . ?
F2A C23A 1.364(9) . ?
F3A C5A 1.360(11) . ?
F4A C25A 1.371(10) . ?
C1A C2A 1.380(12) . ?
C1A C6A 1.429(12) . ?
C2A C3A 1.355(13) . ?
C2A H2A 0.9500 . ?
C3A C4A 1.374(14) . ?
C4A C5A 1.369(14) . ?
C4A H4A 0.9500 . ?
C5A C6A 1.388(13) . ?
C6A C7A 1.495(12) . ?
C7A N8A 1.369(11) . ?
C7A C9A 1.379(13) . ?
N8A C12A 1.348(11) . ?
C9A C10A 1.375(14) . ?
C9A H9A 0.9500 . ?
C10A C11A 1.351(14) . ?
C10A H10A 0.9500 . ?
C11A C12A 1.392(12) . ?
C11A H11A 0.9500 . ?
C12A N13A 1.420(11) . ?
N13A C14A 1.405(11) . ?
N13A C31A 1.452(10) . ?
C14A N15A 1.342(10) . ?
C14A C16A 1.402(12) . ?
N15A C19A 1.392(11) . ?
C16A C17A 1.345(14) . ?
C16A H16A 0.9500 . ?
C17A C18A 1.388(13) . ?
C17A H17A 0.9500 . ?
C18A C19A 1.380(12) . ?
C18A H18A 0.9500 . ?
C19A C20A 1.465(12) . ?
C20A C25A 1.384(12) . ?
C20A C21A 1.433(12) . ?
C21A C22A 1.397(11) . ?
C22A C23A 1.356(12) . ?
C22A H22A 0.9500 . ?
C23A C24A 1.367(12) . ?
C24A C25A 1.376(12) . ?
C24A H24A 0.9500 . ?
C31A C36A 1.376(12) . ?
C31A C32A 1.380(12) . ?
C32A C33A 1.371(12) . ?
C32A H32A 0.9500 . ?
C33A C34A 1.388(12) . ?
C33A H33A 0.9500 . ?
C34A C35A 1.372(13) . ?
C34A O1A 1.372(10) . ?
C35A C36A 1.390(12) . ?
C35A H35A 0.9500 . ?
C36A H36A 0.9500 . ?
O1A C37A 1.433(10) . ?
C37A H37D 0.9800 . ?
C37A H37E 0.9800 . ?
C37A H37F 0.9800 . ?

loop_
_geom_torsion_atom_site_label_1
_geom_torsion_atom_site_label_2
_geom_torsion_atom_site_label_3
_geom_torsion_atom_site_label_4
_geom_torsion
_geom_torsion_site_symmetry_1
_geom_torsion_site_symmetry_2
_geom_torsion_site_symmetry_3
_geom_torsion_site_symmetry_4
_geom_torsion_publ_flag
C21 Pt1 C1 C2 -19.2(8) . . . . ?
N15 Pt1 C1 C2 97.5(18) . . . . ?
N8 Pt1 C1 C2 163.8(8) . . . . ?
C21 Pt1 C1 C6 170.9(6) . . . . ?
N15 Pt1 C1 C6 -72.4(19) . . . . ?
N8 Pt1 C1 C6 -6.1(6) . . . . ?
C6 C1 C2 C3 -2.1(12) . . . . ?
Pt1 C1 C2 C3 -171.6(6) . . . . ?
C1 C2 C3 C4 -3.9(14) . . . . ?
C1 C2 C3 F1 -179.5(7) . . . . ?
C2 C3 C4 C5 4.3(14) . . . . ?
F1 C3 C4 C5 179.8(8) . . . . ?
C3 C4 C5 F3 178.7(8) . . . . ?
C3 C4 C5 C6 1.3(15) . . . . ?
F3 C5 C6 C1 175.7(8) . . . . ?
C4 C5 C6 C1 -7.1(15) . . . . ?
F3 C5 C6 C7 -9.1(15) . . . . ?
C4 C5 C6 C7 168.2(9) . . . . ?
C2 C1 C6 C5 7.3(12) . . . . ?
Pt1 C1 C6 C5 178.4(7) . . . . ?
C2 C1 C6 C7 -168.4(8) . . . . ?
Pt1 C1 C6 C7 2.8(10) . . . . ?
C5 C6 C7 N8 -170.7(9) . . . . ?
C1 C6 C7 N8 4.6(11) . . . . ?
C5 C6 C7 C9 6.6(15) . . . . ?
C1 C6 C7 C9 -178.0(9) . . . . ?
C9 C7 N8 C12 -2.1(13) . . . . ?
C6 C7 N8 C12 175.4(7) . . . . ?
C9 C7 N8 Pt1 172.9(7) . . . . ?
C6 C7 N8 Pt1 -9.6(9) . . . . ?
C1 Pt1 N8 C12 -176.3(7) . . . . ?
C21 Pt1 N8 C12 36(4) . . . . ?
N15 Pt1 N8 C12 -6.6(7) . . . . ?
C1 Pt1 N8 C7 8.9(6) . . . . ?
C21 Pt1 N8 C7 -138(3) . . . . ?
N15 Pt1 N8 C7 178.6(6) . . . . ?
N8 C7 C9 C10 1.5(14) . . . . ?
C6 C7 C9 C10 -175.7(9) . . . . ?
C7 C9 C10 C11 0.5(14) . . . . ?
C9 C10 C11 C12 -1.8(14) . . . . ?
C7 N8 C12 N13 -178.6(8) . . . . ?
Pt1 N8 C12 N13 6.9(11) . . . . ?
C7 N8 C12 C11 0.8(12) . . . . ?
Pt1 N8 C12 C11 -173.7(6) . . . . ?
C10 C11 C12 N8 1.2(13) . . . . ?
C10 C11 C12 N13 -179.4(8) . . . . ?
N8 C12 N13 C14 6.2(14) . . . . ?
C11 C12 N13 C14 -173.2(9) . . . . ?
N8 C12 N13 C31 -175.6(7) . . . . ?
C11 C12 N13 C31 5.1(11) . . . . ?
C12 N13 C14 N15 -19.1(14) . . . . ?
C31 N13 C14 N15 162.6(7) . . . . ?
C12 N13 C14 C16 163.7(9) . . . . ?
C31 N13 C14 C16 -14.6(11) . . . . ?
C16 C14 N15 C19 -0.8(12) . . . . ?
N13 C14 N15 C19 -177.9(7) . . . . ?
C16 C14 N15 Pt1 -166.8(7) . . . . ?
N13 C14 N15 Pt1 16.2(11) . . . . ?
C1 Pt1 N15 C14 60.2(19) . . . . ?
C21 Pt1 N15 C14 178.7(7) . . . . ?
N8 Pt1 N15 C14 -5.0(7) . . . . ?
C1 Pt1 N15 C19 -106.6(17) . . . . ?
C21 Pt1 N15 C19 11.9(6) . . . . ?
N8 Pt1 N15 C19 -171.9(6) . . . . ?
N15 C14 C16 C17 0.1(14) . . . . ?
N13 C14 C16 C17 177.2(9) . . . . ?
C14 C16 C17 C18 -0.1(16) . . . . ?
C16 C17 C18 C19 0.9(16) . . . . ?
C17 C18 C19 N15 -1.7(13) . . . . ?
C17 C18 C19 C20 -178.8(9) . . . . ?
C14 N15 C19 C18 1.7(12) . . . . ?
Pt1 N15 C19 C18 169.0(7) . . . . ?
C14 N15 C19 C20 179.1(7) . . . . ?
Pt1 N15 C19 C20 -13.5(9) . . . . ?
C18 C19 C20 C25 8.3(15) . . . . ?
N15 C19 C20 C25 -169.0(9) . . . . ?
C18 C19 C20 C21 -175.2(8) . . . . ?
N15 C19 C20 C21 7.5(11) . . . . ?
C25 C20 C21 C22 2.0(12) . . . . ?
C19 C20 C21 C22 -174.7(7) . . . . ?
C25 C20 C21 Pt1 179.1(7) . . . . ?
C19 C20 C21 Pt1 2.4(9) . . . . ?
C1 Pt1 C21 C22 -21.0(8) . . . . ?
N15 Pt1 C21 C22 169.1(8) . . . . ?
N8 Pt1 C21 C22 126(3) . . . . ?
C1 Pt1 C21 C20 162.4(6) . . . . ?
N15 Pt1 C21 C20 -7.4(6) . . . . ?
N8 Pt1 C21 C20 -51(4) . . . . ?
C20 C21 C22 C23 -2.9(12) . . . . ?
Pt1 C21 C22 C23 -179.3(7) . . . . ?
C21 C22 C23 F2 179.5(7) . . . . ?
C21 C22 C23 C24 1.7(14) . . . . ?
F2 C23 C24 C25 -177.4(8) . . . . ?
C22 C23 C24 C25 0.5(15) . . . . ?
C21 C20 C25 F4 -179.7(9) . . . . ?
C19 C20 C25 F4 -3.3(15) . . . . ?
C21 C20 C25 C24 0.1(15) . . . . ?
C19 C20 C25 C24 176.5(9) . . . . ?
C23 C24 C25 F4 178.5(9) . . . . ?
C23 C24 C25 C20 -1.4(16) . . . . ?
C12 N13 C31 C32 -94.4(10) . . . . ?
C14 N13 C31 C32 84.2(10) . . . . ?
C12 N13 C31 C36 89.3(10) . . . . ?
C14 N13 C31 C36 -92.1(9) . . . . ?
C36 C31 C32 C33 2.8(13) . . . . ?
N13 C31 C32 C33 -173.4(8) . . . . ?
C31 C32 C33 C34 -3.2(13) . . . . ?
C32 C33 C34 O1 178.9(8) . . . . ?
C32 C33 C34 C35 1.4(14) . . . . ?
O1 C34 C35 C36 -176.8(8) . . . . ?
C33 C34 C35 C36 1.0(14) . . . . ?
C34 C35 C36 C31 -1.4(14) . . . . ?
C32 C31 C36 C35 -0.4(13) . . . . ?
N13 C31 C36 C35 175.9(8) . . . . ?
C35 C34 O1 C37 157.3(9) . . . . ?
C33 C34 O1 C37 -20.4(14) . . . . ?
C21A Pt1A C1A C2A -20.1(9) . . . . ?
N8A Pt1A C1A C2A 167.9(8) . . . . ?
N15A Pt1A C1A C2A 112(3) . . . . ?
C21A Pt1A C1A C6A 166.2(6) . . . . ?
N8A Pt1A C1A C6A -5.9(6) . . . . ?
N15A Pt1A C1A C6A -61(3) . . . . ?
C6A C1A C2A C3A -2.9(13) . . . . ?
Pt1A C1A C2A C3A -176.4(7) . . . . ?
C1A C2A C3A F1A 179.5(8) . . . . ?
C1A C2A C3A C4A -0.4(14) . . . . ?
C2A C3A C4A C5A 1.6(14) . . . . ?
F1A C3A C4A C5A -178.3(8) . . . . ?
C3A C4A C5A F3A 178.5(8) . . . . ?
C3A C4A C5A C6A 0.7(14) . . . . ?
F3A C5A C6A C1A 178.2(8) . . . . ?
C4A C5A C6A C1A -4.0(14) . . . . ?
F3A C5A C6A C7A -5.2(14) . . . . ?
C4A C5A C6A C7A 172.6(8) . . . . ?
C2A C1A C6A C5A 5.0(12) . . . . ?
Pt1A C1A C6A C5A 179.6(7) . . . . ?
C2A C1A C6A C7A -171.9(7) . . . . ?
Pt1A C1A C6A C7A 2.8(10) . . . . ?
C5A C6A C7A N8A -172.5(8) . . . . ?
C1A C6A C7A N8A 4.2(11) . . . . ?
C5A C6A C7A C9A 4.9(14) . . . . ?
C1A C6A C7A C9A -178.4(9) . . . . ?
C9A C7A N8A C12A -1.1(13) . . . . ?
C6A C7A N8A C12A 176.4(7) . . . . ?
C9A C7A N8A Pt1A 173.4(7) . . . . ?
C6A C7A N8A Pt1A -9.1(9) . . . . ?
C1A Pt1A N8A C12A -177.2(7) . . . . ?
C21A Pt1A N8A C12A 62(2) . . . . ?
N15A Pt1A N8A C12A -2.8(7) . . . . ?
C1A Pt1A N8A C7A 8.6(6) . . . . ?
C21A Pt1A N8A C7A -112.0(19) . . . . ?
N15A Pt1A N8A C7A -177.0(6) . . . . ?
N8A C7A C9A C10A -0.3(15) . . . . ?
C6A C7A C9A C10A -177.5(9) . . . . ?
C7A C9A C10A C11A 0.1(17) . . . . ?
C9A C10A C11A C12A 1.4(18) . . . . ?
C7A N8A C12A C11A 2.6(12) . . . . ?
Pt1A N8A C12A C11A -171.3(7) . . . . ?
C7A N8A C12A N13A -176.3(8) . . . . ?
Pt1A N8A C12A N13A 9.8(11) . . . . ?
C10A C11A C12A N8A -2.8(15) . . . . ?
C10A C11A C12A N13A 176.1(10) . . . . ?
N8A C12A N13A C14A -9.5(14) . . . . ?
C11A C12A N13A C14A 171.6(9) . . . . ?
N8A C12A N13A C31A 166.9(8) . . . . ?
C11A C12A N13A C31A -12.0(12) . . . . ?
C12A N13A C14A N15A -0.8(15) . . . . ?
C31A N13A C14A N15A -177.2(8) . . . . ?
C12A N13A C14A C16A 176.6(9) . . . . ?
C31A N13A C14A C16A 0.2(12) . . . . ?
C16A C14A N15A C19A 3.6(13) . . . . ?
N13A C14A N15A C19A -179.0(8) . . . . ?
C16A C14A N15A Pt1A -168.8(7) . . . . ?
N13A C14A N15A Pt1A 8.6(12) . . . . ?
C1A Pt1A N15A C14A 49(3) . . . . ?
C21A Pt1A N15A C14A -178.0(7) . . . . ?
N8A Pt1A N15A C14A -6.3(7) . . . . ?
C1A Pt1A N15A C19A -124(3) . . . . ?
C21A Pt1A N15A C19A 9.2(6) . . . . ?
N8A Pt1A N15A C19A -179.1(6) . . . . ?
N15A C14A C16A C17A -3.1(16) . . . . ?
N13A C14A C16A C17A 179.4(10) . . . . ?
C14A C16A C17A C18A 1.6(18) . . . . ?
C16A C17A C18A C19A -0.6(17) . . . . ?
C17A C18A C19A N15A 1.0(15) . . . . ?
C17A C18A C19A C20A -178.1(9) . . . . ?
C14A N15A C19A C18A -2.6(13) . . . . ?
Pt1A N15A C19A C18A 170.5(7) . . . . ?
C14A N15A C19A C20A 176.6(7) . . . . ?
Pt1A N15A C19A C20A -10.3(9) . . . . ?
C18A C19A C20A C25A 10.8(15) . . . . ?
N15A C19A C20A C25A -168.4(8) . . . . ?
C18A C19A C20A C21A -175.4(9) . . . . ?
N15A C19A C20A C21A 5.4(11) . . . . ?
C25A C20A C21A C22A 3.9(12) . . . . ?
C19A C20A C21A C22A -170.4(7) . . . . ?
C25A C20A C21A Pt1A 176.4(6) . . . . ?
C19A C20A C21A Pt1A 2.1(9) . . . . ?
C1A Pt1A C21A C22A -19.6(8) . . . . ?
N8A Pt1A C21A C22A 100(2) . . . . ?
N15A Pt1A C21A C22A 165.5(8) . . . . ?
C1A Pt1A C21A C20A 169.1(6) . . . . ?
N8A Pt1A C21A C20A -72(2) . . . . ?
N15A Pt1A C21A C20A -5.9(6) . . . . ?
C20A C21A C22A C23A -3.6(12) . . . . ?
Pt1A C21A C22A C23A -174.6(7) . . . . ?
C21A C22A C23A F2A -178.6(7) . . . . ?
C21A C22A C23A C24A 0.1(14) . . . . ?
C22A C23A C24A C25A 3.1(14) . . . . ?
F2A C23A C24A C25A -178.3(8) . . . . ?
C23A C24A C25A F4A 179.3(8) . . . . ?
C23A C24A C25A C20A -2.7(14) . . . . ?
C21A C20A C25A F4A 177.2(8) . . . . ?
C19A C20A C25A F4A -9.0(13) . . . . ?
C21A C20A C25A C24A -0.7(13) . . . . ?
C19A C20A C25A C24A 173.0(9) . . . . ?
C14A N13A C31A C36A 87.1(10) . . . . ?
C12A N13A C31A C36A -90.0(10) . . . . ?
C14A N13A C31A C32A -89.4(11) . . . . ?
C12A N13A C31A C32A 93.6(11) . . . . ?
C36A C31A C32A C33A 0.5(16) . . . . ?
N13A C31A C32A C33A 176.8(9) . . . . ?
C31A C32A C33A C34A -1.3(16) . . . . ?
C32A C33A C34A C35A 0.9(16) . . . . ?
C32A C33A C34A O1A 179.8(9) . . . . ?
O1A C34A C35A C36A -178.6(8) . . . . ?
C33A C34A C35A C36A 0.4(15) . . . . ?
C32A C31A C36A C35A 0.8(15) . . . . ?
N13A C31A C36A C35A -175.7(8) . . . . ?
C34A C35A C36A C31A -1.2(14) . . . . ?
C35A C34A O1A C37A 165.2(9) . . . . ?
C33A C34A O1A C37A -13.8(14) . . . . ?
